data_7062109
loop_
_publ_author_name
'Podjed, Nina'
'Modec, Barbara'

_publ_section_title
;
 Amidines from cyclic amines and nitriles in the presence of zinc(ii):
 other nitriles in place of acetonitrile
;
_journal_issue 48
_journal_name_full 'New Journal of Chemistry'
_journal_page_first 23225
_journal_page_last 23238
_journal_paper_doi 10.1039/D2NJ04668G
_journal_volume 46
_journal_year 2022
_chemical_formula_moiety 'C30 H18 N3 O6 Zn, C11 H15 N2'
_chemical_formula_sum 'C41 H33 N5 O6 Zn'
_chemical_formula_weight 757.09
_space_group_crystal_system monoclinic
_space_group_IT_number 15
_space_group_name_Hall '-C 2yc'
_space_group_name_H-M_alt 'C 1 2/c 1'
_atom_sites_solution_hydrogens mixed
_atom_sites_solution_primary dual
_audit_creation_date 2022-04-21
_audit_creation_method
;
Olex2 1.2
(compiled 2018.05.29 svn.r3508 for OlexSys, GUI svn.r5506)
;
_audit_update_record
;
2022-05-05 deposited with the CCDC.	2022-11-18 downloaded from the CCDC.
;
_cell_angle_alpha 90
_cell_angle_beta 98.273(5)
_cell_angle_gamma 90
_cell_formula_units_Z 8
_cell_length_a 40.104(2)
_cell_length_b 9.6775(4)
_cell_length_c 17.8447(9)
_cell_measurement_reflns_used 4571
_cell_measurement_temperature 150.00(10)
_cell_measurement_theta_max 29.2030
_cell_measurement_theta_min 2.7550
_cell_volume 6853.6(6)
_computing_cell_refinement 'CrysAlisPro 1.171.40.68a (Rigaku OD, 2019)'
_computing_data_collection 'CrysAlisPro 1.171.40.68a (Rigaku OD, 2019)'
_computing_data_reduction 'CrysAlisPro 1.171.40.68a (Rigaku OD, 2019)'
_computing_molecular_graphics 'Olex2 (Dolomanov et al., 2009)'
_computing_publication_material 'Olex2 (Dolomanov et al., 2009)'
_computing_structure_refinement 'ShelXL (Sheldrick, 2015)'
_computing_structure_solution 'ShelXT (Sheldrick, 2015)'
_diffrn_ambient_environment N~2~
_diffrn_ambient_temperature 150.00(10)
_diffrn_detector 'CCD plate'
_diffrn_detector_area_resol_mean 10.4933
_diffrn_detector_type Atlas
_diffrn_measured_fraction_theta_full 0.999
_diffrn_measured_fraction_theta_max 0.875
_diffrn_measurement_details
;
List of Runs (angles in degrees, time in seconds):

  # Type    Start    End  Width  t~exp~   \w     \q     \k     \f   Frames
#--------------------------------------------------------------------------
  1  \w     24.00  86.25   0.75  100.00    --   14.21  57.00   0.00   83
  2  \w    -32.00  92.50   0.75  100.00    --   14.21  19.00 -30.00  166
  3  \w    -10.00  19.25   0.75  100.00    --   14.21  57.00   0.00   39
;
_diffrn_measurement_device 'four-circle diffractometer'
_diffrn_measurement_device_type 'SuperNova, Dual, Cu at home/near, Atlas'
_diffrn_measurement_method '\w scans'
_diffrn_orient_matrix_type 'CrysAlisPro convention (1999,Acta A55,543-557)'
_diffrn_orient_matrix_UB_11 -0.0144105000
_diffrn_orient_matrix_UB_12 -0.0133447000
_diffrn_orient_matrix_UB_13 0.0177260000
_diffrn_orient_matrix_UB_21 0.0105630000
_diffrn_orient_matrix_UB_22 -0.0223119000
_diffrn_orient_matrix_UB_23 0.0331106000
_diffrn_orient_matrix_UB_31 0.0006251000
_diffrn_orient_matrix_UB_32 0.0685181000
_diffrn_orient_matrix_UB_33 0.0142179000
_diffrn_radiation_monochromator mirror
_diffrn_radiation_probe x-ray
_diffrn_radiation_type MoK\a
_diffrn_radiation_wavelength 0.71073
_diffrn_reflns_av_R_equivalents 0.0812
_diffrn_reflns_av_unetI/netI 0.1392
_diffrn_reflns_Laue_measured_fraction_full 0.999
_diffrn_reflns_Laue_measured_fraction_max 0.875
_diffrn_reflns_limit_h_max 56
_diffrn_reflns_limit_h_min -40
_diffrn_reflns_limit_k_max 9
_diffrn_reflns_limit_k_min -13
_diffrn_reflns_limit_l_max 25
_diffrn_reflns_limit_l_min -22
_diffrn_reflns_number 19516
_diffrn_reflns_point_group_measured_fraction_full 0.999
_diffrn_reflns_point_group_measured_fraction_max 0.875
_diffrn_reflns_theta_full 25.242
_diffrn_reflns_theta_max 30.372
_diffrn_reflns_theta_min 2.419
_diffrn_source 'micro-focus sealed X-ray tube'
_diffrn_source_type 'SuperNova (Mo) X-ray Source'
_exptl_absorpt_coefficient_mu 0.776
_exptl_absorpt_correction_T_max 1.00000
_exptl_absorpt_correction_T_min 0.89176
_exptl_absorpt_correction_type multi-scan
_exptl_absorpt_process_details
;
CrysAlisPro 1.171.40.68a (Rigaku Oxford Diffraction, 2019)
Empirical absorption correction using spherical harmonics,
 implemented in SCALE3 ABSPACK scaling algorithm.
;
_exptl_crystal_colour colourless
_exptl_crystal_density_diffrn 1.467
_exptl_crystal_description block
_exptl_crystal_F_000 3136
_exptl_crystal_size_max 0.2
_exptl_crystal_size_mid 0.1
_exptl_crystal_size_min 0.05
_refine_diff_density_max 0.694
_refine_diff_density_min -0.737
_refine_diff_density_rms 0.098
_refine_ls_extinction_method none
_refine_ls_goodness_of_fit_ref 1.057
_refine_ls_hydrogen_treatment mixed
_refine_ls_matrix_type full
_refine_ls_number_parameters 486
_refine_ls_number_reflns 9053
_refine_ls_number_restraints 0
_refine_ls_restrained_S_all 1.057
_refine_ls_R_factor_all 0.1531
_refine_ls_R_factor_gt 0.0804
_refine_ls_shift/su_max 0.001
_refine_ls_shift/su_mean 0.000
_refine_ls_structure_factor_coef Fsqd
_refine_ls_weighting_details 'w=1/[\s^2^(Fo^2^)+(0.0612P)^2^+1.1154P] where P=(Fo^2^+2Fc^2^)/3'
_refine_ls_weighting_scheme calc
_refine_ls_wR_factor_gt 0.1528
_refine_ls_wR_factor_ref 0.1772
_reflns_Friedel_coverage 0.000
_reflns_number_gt 4896
_reflns_number_total 9053
_reflns_threshold_expression 'I > 2\s(I)'
_cod_data_source_file d2nj04668g2.cif
_cod_data_source_block 11
_cod_depositor_comments 'Adding full bibliography for 7062097--7062109.cif.'
_cod_database_code 7062109
_shelx_shelxl_version_number 2018/3
_shelx_space_group_comment
;
The symmetry employed for this shelxl refinement is uniquely defined
by the following loop, which should always be used as a source of
symmetry information in preference to the above space-group names.
They are only intended as comments.
;
_shelx_estimated_absorpt_t_max 0.962
_shelx_estimated_absorpt_t_min 0.860
_reflns_odcompleteness_completeness 99.83
_reflns_odcompleteness_iscentric 1
_reflns_odcompleteness_theta 27.50
_olex2_refinement_description
;
1. Fixed Uiso
 At 1.2 times of:
  All C(H) groups, All C(H,H) groups
2.a Secondary CH2 refined with riding coordinates:
 C51(H51A,H51B), C52(H52A,H52B), C53(H53A,H53B), C54(H54A,H54B)
2.b Aromatic/amide H refined with riding coordinates:
 C11(H11), C12(H12), C13(H13), C14(H14), C16(H16), C17(H17), C21(H21),
 C22(H22), C23(H23), C24(H24), C26(H26), C27(H27), C31(H31), C32(H32), C33(H33),
  C34(H34), C36(H36), C37(H37), C43(H43), C44(H44), C45(H45), C46(H46), C47(H47)
;
_oxdiff_exptl_absorpt_empirical_details
;
Empirical correction (ABSPACK) includes:
- Absorption correction using spherical harmonics
- Frame scaling
;
_oxdiff_exptl_absorpt_empirical_full_max 1.297
_oxdiff_exptl_absorpt_empirical_full_min 0.731

loop_
_space_group_symop_operation_xyz
'x, y, z'
'-x, y, -z+1/2'
'x+1/2, y+1/2, z'
'-x+1/2, y+1/2, -z+1/2'
'-x, -y, -z'
'x, -y, z-1/2'
'-x+1/2, -y+1/2, -z'
'x+1/2, -y+1/2, z-1/2'

loop_
_atom_site_label
_atom_site_type_symbol
_atom_site_fract_x
_atom_site_fract_y
_atom_site_fract_z
_atom_site_U_iso_or_equiv
_atom_site_adp_type
_atom_site_occupancy
_atom_site_site_symmetry_order
_atom_site_calc_flag
_atom_site_refinement_flags_posn
_atom_site_refinement_flags_adp
_atom_site_refinement_flags_occupancy
_atom_site_disorder_assembly
_atom_site_disorder_group
Zn1 Zn 0.36010(2) 0.65774(5) 0.41614(3) 0.02445(15) Uani 1 1 d . . . . .
O1 O 0.36130(8) 0.4529(3) 0.43954(17) 0.0297(8) Uani 1 1 d . . . . .
O2 O 0.32744(7) 0.7623(3) 0.34052(18) 0.0295(7) Uani 1 1 d . . . . .
O3 O 0.39274(7) 0.8055(3) 0.45236(17) 0.0287(7) Uani 1 1 d . . . . .
O11 O 0.33663(8) 0.2862(3) 0.49867(17) 0.0284(7) Uani 1 1 d . . . . .
O22 O 0.31448(8) 0.8141(3) 0.21767(19) 0.0382(8) Uani 1 1 d . . . . .
O33 O 0.42311(8) 0.6500(3) 0.5234(2) 0.0402(9) Uani 1 1 d . . . . .
N1 N 0.32575(9) 0.6467(3) 0.49671(19) 0.0226(8) Uani 1 1 d . . . . .
N2 N 0.37954(8) 0.6089(3) 0.3121(2) 0.0215(8) Uani 1 1 d . . . . .
N3 N 0.43295(9) 1.0107(3) 0.5152(2) 0.0268(9) Uani 1 1 d . . . . .
N4 N 0.36792(11) 0.1026(4) 0.4068(2) 0.0253(9) Uani 1 1 d . . . . .
H4A H 0.3848(10) 0.052(4) 0.421(2) 0.010(10) Uiso 1 1 d . . . . .
H4B H 0.3583(11) 0.142(4) 0.438(3) 0.019(13) Uiso 1 1 d . . . . .
N5 N 0.37357(9) 0.0775(4) 0.2811(2) 0.0253(8) Uani 1 1 d . . . . .
C10 C 0.30818(10) 0.7502(4) 0.5258(2) 0.0221(9) Uani 1 1 d . . . . .
C11 C 0.31607(12) 0.8895(4) 0.5091(3) 0.0289(11) Uani 1 1 d . . . . .
H11 H 0.332463 0.908933 0.478712 0.035 Uiso 1 1 calc R . . . .
C12 C 0.29896(12) 0.9946(5) 0.5389(3) 0.0317(11) Uani 1 1 d . . . . .
H12 H 0.304082 1.085877 0.528959 0.038 Uiso 1 1 calc R . . . .
C13 C 0.27410(12) 0.9664(5) 0.5839(3) 0.0314(11) Uani 1 1 d . . . . .
H13 H 0.262935 1.039503 0.603274 0.038 Uiso 1 1 calc R . . . .
C14 C 0.26574(12) 0.8342(5) 0.6000(2) 0.0306(11) Uani 1 1 d . . . . .
H14 H 0.248913 0.817276 0.629685 0.037 Uiso 1 1 calc R . . . .
C15 C 0.28299(11) 0.7229(4) 0.5711(2) 0.0250(10) Uani 1 1 d . . . . .
C16 C 0.27571(11) 0.5830(4) 0.5845(3) 0.0279(10) Uani 1 1 d . . . . .
H16 H 0.258694 0.560729 0.612725 0.033 Uiso 1 1 calc R . . . .
C17 C 0.29353(11) 0.4808(5) 0.5562(3) 0.0291(11) Uani 1 1 d . . . . .
H17 H 0.289040 0.388611 0.565388 0.035 Uiso 1 1 calc R . . . .
C18 C 0.31873(11) 0.5163(4) 0.5129(2) 0.0249(10) Uani 1 1 d . . . . .
C19 C 0.34063(12) 0.4086(4) 0.4803(2) 0.0246(10) Uani 1 1 d . . . . .
C20 C 0.40494(11) 0.5208(4) 0.2991(3) 0.0252(10) Uani 1 1 d . . . . .
C21 C 0.42520(11) 0.4602(4) 0.3613(3) 0.0301(11) Uani 1 1 d . . . . .
H21 H 0.421978 0.482291 0.410510 0.036 Uiso 1 1 calc R . . . .
C22 C 0.44972(12) 0.3682(5) 0.3486(3) 0.0342(12) Uani 1 1 d . . . . .
H22 H 0.463146 0.328144 0.389758 0.041 Uiso 1 1 calc R . . . .
C23 C 0.45500(12) 0.3336(5) 0.2758(3) 0.0385(12) Uani 1 1 d . . . . .
H23 H 0.471825 0.270526 0.269082 0.046 Uiso 1 1 calc R . . . .
C24 C 0.43607(12) 0.3899(5) 0.2142(3) 0.0349(12) Uani 1 1 d . . . . .
H24 H 0.439897 0.365949 0.165681 0.042 Uiso 1 1 calc R . . . .
C25 C 0.41031(11) 0.4859(4) 0.2247(3) 0.0287(10) Uani 1 1 d . . . . .
C26 C 0.38874(12) 0.5462(5) 0.1634(3) 0.0316(11) Uani 1 1 d . . . . .
H26 H 0.391408 0.525822 0.113633 0.038 Uiso 1 1 calc R . . . .
C27 C 0.36391(11) 0.6349(4) 0.1785(3) 0.0284(11) Uani 1 1 d . . . . .
H27 H 0.349762 0.676380 0.139055 0.034 Uiso 1 1 calc R . . . .
C28 C 0.35996(10) 0.6625(4) 0.2533(2) 0.0224(9) Uani 1 1 d . . . . .
C29 C 0.33118(11) 0.7560(4) 0.2715(3) 0.0269(10) Uani 1 1 d . . . . .
C30 C 0.45359(12) 1.1126(4) 0.5475(3) 0.0303(11) Uani 1 1 d . . . . .
C31 C 0.44268(13) 1.2518(5) 0.5356(3) 0.0381(13) Uani 1 1 d . . . . .
H31 H 0.422002 1.270621 0.506644 0.046 Uiso 1 1 calc R . . . .
C32 C 0.46244(14) 1.3577(5) 0.5666(3) 0.0516(16) Uani 1 1 d . . . . .
H32 H 0.455403 1.448653 0.557973 0.062 Uiso 1 1 calc R . . . .
C33 C 0.49348(15) 1.3296(5) 0.6115(4) 0.0604(19) Uani 1 1 d . . . . .
H33 H 0.506843 1.402318 0.632533 0.072 Uiso 1 1 calc R . . . .
C34 C 0.50418(14) 1.1967(5) 0.6247(4) 0.0562(18) Uani 1 1 d . . . . .
H34 H 0.524561 1.179454 0.655241 0.067 Uiso 1 1 calc R . . . .
C35 C 0.48449(12) 1.0857(5) 0.5922(3) 0.0359(12) Uani 1 1 d . . . . .
C36 C 0.49389(12) 0.9460(5) 0.6031(3) 0.0387(13) Uani 1 1 d . . . . .
H36 H 0.514581 0.923447 0.631009 0.046 Uiso 1 1 calc R . . . .
C37 C 0.47292(11) 0.8449(5) 0.5732(3) 0.0327(11) Uani 1 1 d . . . . .
H37 H 0.478768 0.752492 0.581256 0.039 Uiso 1 1 calc R . . . .
C38 C 0.44222(10) 0.8809(4) 0.5299(2) 0.0229(9) Uani 1 1 d . . . . .
C39 C 0.41755(11) 0.7683(4) 0.4992(2) 0.0256(10) Uani 1 1 d . . . . .
C41 C 0.35739(10) 0.1219(4) 0.3349(3) 0.0228(10) Uani 1 1 d . . . . .
C42 C 0.32514(11) 0.1987(4) 0.3151(2) 0.0228(10) Uani 1 1 d . . . . .
C43 C 0.32523(11) 0.3317(4) 0.2855(3) 0.0301(11) Uani 1 1 d . . . . .
H43 H 0.345309 0.372047 0.276400 0.036 Uiso 1 1 calc R . . . .
C44 C 0.29529(12) 0.4034(5) 0.2699(3) 0.0317(11) Uani 1 1 d . . . . .
H44 H 0.295331 0.493061 0.251183 0.038 Uiso 1 1 calc R . . . .
C45 C 0.26546(11) 0.3436(5) 0.2818(2) 0.0269(10) Uani 1 1 d . . . . .
H45 H 0.245324 0.392094 0.270745 0.032 Uiso 1 1 calc R . . . .
C46 C 0.26562(11) 0.2118(5) 0.3100(3) 0.0319(11) Uani 1 1 d . . . . .
H46 H 0.245353 0.170892 0.317391 0.038 Uiso 1 1 calc R . . . .
C47 C 0.29528(11) 0.1383(4) 0.3278(3) 0.0280(10) Uani 1 1 d . . . . .
H47 H 0.295112 0.049720 0.347909 0.034 Uiso 1 1 calc R . . . .
C51 C 0.40543(12) 0.0001(5) 0.2956(3) 0.0354(12) Uani 1 1 d . . . . .
H51A H 0.402185 -0.088059 0.319341 0.042 Uiso 1 1 calc R . . . .
H51B H 0.422392 0.052382 0.328065 0.042 Uiso 1 1 calc R . . . .
C52 C 0.41564(13) -0.0203(5) 0.2179(3) 0.0426(13) Uani 1 1 d . . . . .
H52A H 0.425076 -0.111701 0.213527 0.051 Uiso 1 1 calc R . . . .
H52B H 0.432222 0.048062 0.208450 0.051 Uiso 1 1 calc R . . . .
C53 C 0.38342(15) -0.0031(6) 0.1628(3) 0.0539(16) Uani 1 1 d . . . . .
H53A H 0.388256 0.035102 0.115241 0.065 Uiso 1 1 calc R . . . .
H53B H 0.372240 -0.091429 0.152793 0.065 Uiso 1 1 calc R . . . .
C54 C 0.36207(13) 0.0923(5) 0.1994(3) 0.0385(12) Uani 1 1 d . . . . .
H54A H 0.364979 0.186662 0.183110 0.046 Uiso 1 1 calc R . . . .
H54B H 0.338485 0.067358 0.187166 0.046 Uiso 1 1 calc R . . . .

loop_
_atom_site_aniso_label
_atom_site_aniso_U_11
_atom_site_aniso_U_22
_atom_site_aniso_U_33
_atom_site_aniso_U_23
_atom_site_aniso_U_13
_atom_site_aniso_U_12
Zn1 0.0290(3) 0.0187(2) 0.0269(3) 0.0025(2) 0.0084(2) 0.0015(2)
O1 0.040(2) 0.0188(15) 0.0322(18) 0.0039(13) 0.0126(16) 0.0040(14)
O2 0.0275(18) 0.0296(17) 0.0319(18) 0.0026(14) 0.0064(14) 0.0087(14)
O3 0.0284(17) 0.0231(15) 0.0336(18) 0.0010(14) 0.0011(15) -0.0048(13)
O11 0.0419(19) 0.0162(14) 0.0299(17) 0.0010(13) 0.0145(15) -0.0003(14)
O22 0.0317(18) 0.044(2) 0.039(2) 0.0107(17) 0.0050(16) 0.0104(16)
O33 0.051(2) 0.0170(15) 0.050(2) 0.0049(15) -0.0030(18) -0.0029(15)
N1 0.029(2) 0.0159(16) 0.0225(18) 0.0006(15) 0.0020(15) 0.0014(15)
N2 0.0191(18) 0.0188(16) 0.027(2) -0.0005(15) 0.0057(16) -0.0015(14)
N3 0.032(2) 0.0195(18) 0.029(2) 0.0033(16) 0.0070(17) 0.0021(16)
N4 0.026(2) 0.0221(19) 0.029(2) 0.0042(18) 0.0081(19) 0.0077(17)
N5 0.022(2) 0.0263(19) 0.028(2) -0.0036(17) 0.0061(17) 0.0007(16)
C10 0.021(2) 0.023(2) 0.022(2) 0.0003(18) 0.0054(18) 0.0024(18)
C11 0.033(3) 0.022(2) 0.034(3) 0.001(2) 0.012(2) 0.001(2)
C12 0.034(3) 0.024(2) 0.037(3) -0.004(2) 0.006(2) 0.002(2)
C13 0.035(3) 0.025(2) 0.035(3) -0.004(2) 0.010(2) 0.012(2)
C14 0.033(3) 0.034(3) 0.026(2) 0.001(2) 0.009(2) 0.005(2)
C15 0.025(2) 0.027(2) 0.024(2) -0.0015(19) 0.0062(19) 0.0045(19)
C16 0.028(2) 0.030(2) 0.028(3) 0.005(2) 0.010(2) -0.002(2)
C17 0.033(3) 0.024(2) 0.031(3) 0.001(2) 0.006(2) 0.001(2)
C18 0.033(3) 0.020(2) 0.022(2) 0.0008(18) 0.004(2) 0.0012(19)
C19 0.035(3) 0.021(2) 0.018(2) -0.0022(18) 0.003(2) 0.0011(19)
C20 0.023(2) 0.019(2) 0.035(3) 0.0022(19) 0.008(2) -0.0036(18)
C21 0.027(3) 0.027(2) 0.037(3) 0.000(2) 0.007(2) -0.002(2)
C22 0.033(3) 0.033(3) 0.038(3) 0.006(2) 0.011(2) 0.006(2)
C23 0.031(3) 0.030(2) 0.057(3) 0.002(3) 0.015(3) 0.009(2)
C24 0.039(3) 0.031(2) 0.040(3) -0.006(2) 0.021(2) 0.001(2)
C25 0.029(3) 0.026(2) 0.033(3) -0.002(2) 0.012(2) -0.007(2)
C26 0.036(3) 0.032(2) 0.027(3) -0.003(2) 0.008(2) -0.004(2)
C27 0.027(2) 0.032(2) 0.026(2) 0.000(2) 0.004(2) -0.005(2)
C28 0.025(2) 0.0156(18) 0.026(2) 0.0029(19) 0.0018(18) -0.0059(18)
C29 0.026(2) 0.021(2) 0.033(3) 0.003(2) 0.004(2) -0.0034(19)
C30 0.035(3) 0.026(2) 0.032(3) 0.002(2) 0.010(2) 0.000(2)
C31 0.039(3) 0.024(2) 0.049(3) 0.003(2) -0.003(3) -0.003(2)
C32 0.058(4) 0.025(3) 0.069(4) -0.004(3) -0.003(3) 0.000(2)
C33 0.064(4) 0.028(3) 0.082(5) -0.007(3) -0.012(4) -0.012(3)
C34 0.042(3) 0.040(3) 0.079(5) 0.000(3) -0.018(3) -0.002(3)
C35 0.031(3) 0.029(3) 0.047(3) 0.006(2) 0.006(2) -0.004(2)
C36 0.025(3) 0.032(3) 0.055(3) 0.006(2) -0.006(2) 0.003(2)
C37 0.032(3) 0.024(2) 0.043(3) 0.006(2) 0.005(2) 0.009(2)
C38 0.022(2) 0.019(2) 0.030(2) 0.0031(18) 0.0085(19) 0.0006(17)
C39 0.032(3) 0.024(2) 0.023(2) -0.0003(19) 0.013(2) 0.0012(19)
C41 0.017(2) 0.0135(19) 0.038(3) -0.0001(18) 0.006(2) -0.0045(16)
C42 0.027(2) 0.0173(19) 0.024(2) -0.0015(18) 0.0012(19) -0.0010(18)
C43 0.028(2) 0.018(2) 0.043(3) 0.002(2) 0.002(2) -0.0041(19)
C44 0.038(3) 0.021(2) 0.035(3) 0.001(2) 0.002(2) -0.002(2)
C45 0.027(2) 0.030(2) 0.025(2) -0.002(2) 0.0080(19) 0.007(2)
C46 0.025(2) 0.036(3) 0.036(3) 0.002(2) 0.008(2) -0.006(2)
C47 0.026(2) 0.022(2) 0.037(3) 0.005(2) 0.008(2) 0.0014(19)
C51 0.033(3) 0.029(2) 0.047(3) 0.001(2) 0.013(2) 0.000(2)
C52 0.037(3) 0.043(3) 0.053(3) -0.003(3) 0.024(3) 0.005(2)
C53 0.066(4) 0.060(4) 0.041(3) 0.008(3) 0.026(3) 0.015(3)
C54 0.039(3) 0.042(3) 0.035(3) -0.002(2) 0.007(2) -0.001(2)

loop_
_atom_type_symbol
_atom_type_description
_atom_type_scat_dispersion_real
_atom_type_scat_dispersion_imag
_atom_type_scat_source
C C 0.0033 0.0016 'International Tables Vol C Tables 4.2.6.8 and 6.1.1.4'
H H 0.0000 0.0000 'International Tables Vol C Tables 4.2.6.8 and 6.1.1.4'
N N 0.0061 0.0033 'International Tables Vol C Tables 4.2.6.8 and 6.1.1.4'
O O 0.0106 0.0060 'International Tables Vol C Tables 4.2.6.8 and 6.1.1.4'
Zn Zn 0.2839 1.4301 'International Tables Vol C Tables 4.2.6.8 and 6.1.1.4'

loop_
_geom_angle_atom_site_label_1
_geom_angle_atom_site_label_2
_geom_angle_atom_site_label_3
_geom_angle
_geom_angle_site_symmetry_1
_geom_angle_site_symmetry_3
_geom_angle_publ_flag
O1 Zn1 N1 79.08(13) . . ?
O1 Zn1 N2 87.84(13) . . ?
O2 Zn1 O1 128.62(12) . . ?
O2 Zn1 N1 93.21(13) . . ?
O2 Zn1 N2 79.33(13) . . ?
O3 Zn1 O1 130.08(12) . . ?
O3 Zn1 O2 101.03(12) . . ?
O3 Zn1 N1 106.05(13) . . ?
O3 Zn1 N2 97.73(13) . . ?
N1 Zn1 N2 156.05(12) . . ?
C19 O1 Zn1 117.1(3) . . ?
C29 O2 Zn1 118.2(3) . . ?
C39 O3 Zn1 115.6(3) . . ?
C10 N1 Zn1 129.6(3) . . ?
C18 N1 Zn1 111.7(3) . . ?
C18 N1 C10 118.3(4) . . ?
C20 N2 Zn1 130.3(3) . . ?
C28 N2 Zn1 110.4(3) . . ?
C28 N2 C20 118.7(4) . . ?
C38 N3 C30 117.8(4) . . ?
C41 N5 C51 123.3(4) . . ?
C41 N5 C54 125.3(4) . . ?
C51 N5 C54 111.3(4) . . ?
N1 C10 C11 118.1(4) . . ?
N1 C10 C15 122.2(4) . . ?
C15 C10 C11 119.8(4) . . ?
C12 C11 C10 118.7(5) . . ?
C11 C12 C13 121.1(4) . . ?
C14 C13 C12 121.5(4) . . ?
C13 C14 C15 119.2(5) . . ?
C10 C15 C14 119.7(4) . . ?
C10 C15 C16 117.4(4) . . ?
C16 C15 C14 122.9(4) . . ?
C17 C16 C15 120.1(4) . . ?
C16 C17 C18 119.1(4) . . ?
N1 C18 C17 122.9(4) . . ?
N1 C18 C19 114.3(4) . . ?
C17 C18 C19 122.8(4) . . ?
O1 C19 C18 116.8(4) . . ?
O11 C19 O1 126.7(4) . . ?
O11 C19 C18 116.4(4) . . ?
N2 C20 C21 118.9(4) . . ?
N2 C20 C25 121.5(4) . . ?
C21 C20 C25 119.5(4) . . ?
C22 C21 C20 119.2(5) . . ?
C21 C22 C23 121.5(5) . . ?
C24 C23 C22 121.2(5) . . ?
C23 C24 C25 119.2(5) . . ?
C20 C25 C24 119.4(4) . . ?
C20 C25 C26 117.9(4) . . ?
C26 C25 C24 122.7(5) . . ?
C27 C26 C25 119.0(4) . . ?
C26 C27 C28 119.7(4) . . ?
N2 C28 C27 123.2(4) . . ?
N2 C28 C29 116.2(4) . . ?
C27 C28 C29 120.5(4) . . ?
O2 C29 C28 115.6(4) . . ?
O22 C29 O2 127.8(5) . . ?
O22 C29 C28 116.6(4) . . ?
N3 C30 C31 117.9(4) . . ?
N3 C30 C35 122.8(4) . . ?
C35 C30 C31 119.3(4) . . ?
C32 C31 C30 120.2(4) . . ?
C31 C32 C33 120.0(5) . . ?
C34 C33 C32 120.7(5) . . ?
C33 C34 C35 120.3(5) . . ?
C30 C35 C34 119.4(4) . . ?
C30 C35 C36 117.1(4) . . ?
C34 C35 C36 123.5(4) . . ?
C37 C36 C35 120.1(4) . . ?
C36 C37 C38 119.1(4) . . ?
N3 C38 C37 123.0(4) . . ?
N3 C38 C39 117.3(4) . . ?
C37 C38 C39 119.7(4) . . ?
O3 C39 C38 116.4(4) . . ?
O33 C39 O3 125.8(4) . . ?
O33 C39 C38 117.7(4) . . ?
N4 C41 N5 123.4(4) . . ?
N4 C41 C42 116.8(4) . . ?
N5 C41 C42 119.8(4) . . ?
C43 C42 C41 120.1(4) . . ?
C47 C42 C41 119.6(4) . . ?
C47 C42 C43 120.2(4) . . ?
C44 C43 C42 119.5(4) . . ?
C45 C44 C43 120.6(4) . . ?
C46 C45 C44 119.4(4) . . ?
C45 C46 C47 121.4(4) . . ?
C42 C47 C46 118.9(4) . . ?
N5 C51 C52 104.4(4) . . ?
C51 C52 C53 105.2(4) . . ?
C54 C53 C52 106.0(4) . . ?
N5 C54 C53 105.0(4) . . ?

loop_
_geom_bond_atom_site_label_1
_geom_bond_atom_site_label_2
_geom_bond_distance
_geom_bond_site_symmetry_2
_geom_bond_publ_flag
Zn1 O1 2.025(3) . ?
Zn1 O2 2.013(3) . ?
Zn1 O3 1.983(3) . ?
Zn1 N1 2.132(4) . ?
Zn1 N2 2.167(4) . ?
O1 C19 1.254(5) . ?
O2 C29 1.263(6) . ?
O3 C39 1.257(5) . ?
O11 C19 1.246(5) . ?
O22 C29 1.226(5) . ?
O33 C39 1.231(5) . ?
N1 C10 1.369(5) . ?
N1 C18 1.334(5) . ?
N2 C20 1.373(5) . ?
N2 C28 1.322(5) . ?
N3 C30 1.361(5) . ?
N3 C38 1.326(5) . ?
N4 C41 1.306(6) . ?
N5 C41 1.306(6) . ?
N5 C51 1.471(6) . ?
N5 C54 1.472(6) . ?
C10 C11 1.426(6) . ?
C10 C15 1.407(6) . ?
C11 C12 1.376(6) . ?
C12 C13 1.393(7) . ?
C13 C14 1.364(6) . ?
C14 C15 1.417(6) . ?
C15 C16 1.413(6) . ?
C16 C17 1.359(6) . ?
C17 C18 1.400(6) . ?
C18 C19 1.530(6) . ?
C20 C21 1.407(6) . ?
C20 C25 1.416(6) . ?
C21 C22 1.369(6) . ?
C22 C23 1.388(7) . ?
C23 C24 1.357(7) . ?
C24 C25 1.422(6) . ?
C25 C26 1.419(6) . ?
C26 C27 1.371(6) . ?
C27 C28 1.392(6) . ?
C28 C29 1.537(6) . ?
C30 C31 1.423(6) . ?
C30 C35 1.398(6) . ?
C31 C32 1.363(6) . ?
C32 C33 1.407(7) . ?
C33 C34 1.365(7) . ?
C34 C35 1.408(7) . ?
C35 C36 1.410(6) . ?
C36 C37 1.349(6) . ?
C37 C38 1.401(6) . ?
C38 C39 1.520(6) . ?
C41 C42 1.489(6) . ?
C42 C43 1.392(6) . ?
C42 C47 1.380(6) . ?
C43 C44 1.380(6) . ?
C44 C45 1.372(6) . ?
C45 C46 1.372(6) . ?
C46 C47 1.383(6) . ?
C51 C52 1.513(7) . ?
C52 C53 1.516(7) . ?
C53 C54 1.474(7) . ?

loop_
_geom_hbond_atom_site_label_D
_geom_hbond_atom_site_label_H
_geom_hbond_atom_site_label_A
_geom_hbond_distance_DH
_geom_hbond_distance_HA
_geom_hbond_distance_DA
_geom_hbond_angle_DHA
_geom_hbond_site_symmetry_A
_geom_hbond_publ_flag
N4 H4B O11 0.81(5) 2.04(5) 2.830(5) 164(4) . yes
